data_4315980
loop_
_publ_author_name
'Richard D. Adams'
'William C. Pearl'

_publ_section_title
;
 Reactions of the Platinum (Tri-tert-butylphosphine) Group with Bridging
 SbPh2 Ligands in Rhenium-Antimony Carbonyl Complexes
;
_journal_name_full 'Inorganic Chemistry'
_journal_page_first 6188
_journal_page_last 6195
_journal_paper_doi 10.1021/ic1008335
_journal_volume 49
_journal_year 2010
_chemical_formula_sum 'C39 H41 O9 P Pt Re2 Sb2'
_chemical_formula_weight 1495.68
_chemical_name_systematic
; 
 ? 
;
_space_group_IT_number 14
_symmetry_cell_setting monoclinic
_symmetry_space_group_name_Hall '-P 2ybc'
_symmetry_space_group_name_H-M 'P 1 21/c 1'
_atom_sites_solution_hydrogens geom
_atom_sites_solution_primary direct
_atom_sites_solution_secondary difmap
_audit_creation_method SHELXL-97
_cell_angle_alpha 90.00
_cell_angle_beta 94.2000(10)
_cell_angle_gamma 90.00
_cell_formula_units_Z 4
_cell_length_a 9.2736(3)
_cell_length_b 20.8500(8)
_cell_length_c 23.7667(9)
_cell_measurement_reflns_used 8495
_cell_measurement_temperature 294(2)
_cell_measurement_theta_max 22.56
_cell_measurement_theta_min 2.41
_cell_volume 4583.1(3)
_computing_cell_refinement 'SAINT+  V6.45 (Bruker, 2003)'
_computing_data_collection 'SMART V5.632 (Bruker, 2005)'
_computing_data_reduction 'SAINT+  V6.45'
_computing_molecular_graphics 'SHELXTL V6.1 (Sheldrick, 2000)'
_computing_publication_material 'SHELXTL V6.1'
_computing_structure_refinement 'SHELXL-97 (Sheldrick, 1997)'
_computing_structure_solution 'SHELXS-97 (Sheldrick, 1990)'
_diffrn_ambient_temperature 294(2)
_diffrn_measured_fraction_theta_full 1.000
_diffrn_measured_fraction_theta_max 1.000
_diffrn_measurement_device_type 'Bruker SMART APEX CCD diffractometer'
_diffrn_measurement_method 'omega scans'
_diffrn_radiation_monochromator graphite
_diffrn_radiation_source 'fine-focus sealed tube'
_diffrn_radiation_type MoK\a
_diffrn_radiation_wavelength 0.71073
_diffrn_reflns_av_R_equivalents 0.0475
_diffrn_reflns_av_sigmaI/netI 0.0321
_diffrn_reflns_limit_h_max 11
_diffrn_reflns_limit_h_min -11
_diffrn_reflns_limit_k_max 26
_diffrn_reflns_limit_k_min -26
_diffrn_reflns_limit_l_max 29
_diffrn_reflns_limit_l_min -29
_diffrn_reflns_number 58671
_diffrn_reflns_theta_full 26.37
_diffrn_reflns_theta_max 26.37
_diffrn_reflns_theta_min 1.72
_diffrn_standards_decay_% <1
_exptl_absorpt_coefficient_mu 9.550
_exptl_absorpt_correction_T_max 1.000
_exptl_absorpt_correction_T_min 0.525
_exptl_absorpt_correction_type multi-scan
_exptl_absorpt_process_details '(SADABS, Bruker, 1997)'
_exptl_crystal_colour Colorless
_exptl_crystal_density_diffrn 2.168
_exptl_crystal_density_method 'not measured'
_exptl_crystal_description Bar
_exptl_crystal_F_000 2768
_exptl_crystal_size_max 0.42
_exptl_crystal_size_mid 0.08
_exptl_crystal_size_min 0.06
_refine_diff_density_max 1.913
_refine_diff_density_min -2.486
_refine_diff_density_rms 0.130
_refine_ls_extinction_method none
_refine_ls_goodness_of_fit_ref 1.016
_refine_ls_hydrogen_treatment constr
_refine_ls_matrix_type full
_refine_ls_number_parameters 480
_refine_ls_number_reflns 9385
_refine_ls_number_restraints 58
_refine_ls_restrained_S_all 1.019
_refine_ls_R_factor_all 0.0874
_refine_ls_R_factor_gt 0.0481
_refine_ls_shift/su_max 0.002
_refine_ls_shift/su_mean 0.000
_refine_ls_structure_factor_coef Fsqd
_refine_ls_weighting_details 'calc w=1/[\s^2^(Fo^2^)+(0.0528P)^2^+21.6335P] where P=(Fo^2^+2Fc^2^)/3'
_refine_ls_weighting_scheme calc
_refine_ls_wR_factor_gt 0.1109
_refine_ls_wR_factor_ref 0.1342
_reflns_number_gt 5834
_reflns_number_total 9385
_reflns_threshold_expression >2sigma(I)
_cod_data_source_file ic1008335_si_002_6.cif
_cod_data_source_block 7
_cod_depositor_comments
;
The following automatic conversions were performed:

'_symmetry_cell_setting' value 'Monoclinic' changed to 'monoclinic'
according to the built-in table from CIF Core dictionary named
'cif_core.dic' version 2.4.1 from
2010-06-29.

'_exptl_absorpt_correction_type' value 'Multi-scan'
changed to 'multi-scan' according to the built-in table from CIF Core
dictionary named 'cif_core.dic' version 2.4.1 from 2010-06-29.

Automatic conversion script
Id: cif_fix_values 1646 2011-03-28 12:23:43Z adriana 
;
_cod_database_code 4315980

loop_
_symmetry_equiv_pos_as_xyz
'x, y, z'
'-x, y+1/2, -z+1/2'
'-x, -y, -z'
'x, -y-1/2, z-1/2'

loop_
_atom_site_label
_atom_site_type_symbol
_atom_site_fract_x
_atom_site_fract_y
_atom_site_fract_z
_atom_site_U_iso_or_equiv
_atom_site_adp_type
_atom_site_occupancy
_atom_site_symmetry_multiplicity
_atom_site_calc_flag
_atom_site_refinement_flags
_atom_site_disorder_assembly
_atom_site_disorder_group
Pt1 Pt 0.2462(5) 0.0626(2) 0.13149(15) 0.0766(6) Uani 0.564(14) 1 d P A 1
Pt1A Pt 0.2237(8) 0.0719(4) 0.1407(3) 0.1020(14) Uani 0.436(14) 1 d P A 2
Re1 Re 0.49578(5) 0.23060(3) 0.05526(2) 0.08337(17) Uani 1 1 d . A .
Re2 Re 0.09383(5) 0.28003(3) 0.12758(2) 0.08946(18) Uani 1 1 d . A .
Sb1 Sb 0.27992(7) 0.32081(4) 0.05076(3) 0.0730(2) Uani 1 1 d . . .
Sb2 Sb 0.31156(8) 0.18739(4) 0.13515(3) 0.0801(2) Uani 1 1 d . . .
P1 P 0.1779(4) -0.03343(17) 0.16249(14) 0.0984(10) Uani 1 1 d . . .
O1 O 0.354(3) 0.0310(9) 0.0212(7) 0.260(10) Uani 1 1 d . A .
O11 O 0.3096(15) 0.1623(6) -0.0393(6) 0.156(4) Uani 1 1 d . A .
O12 O 0.6829(12) 0.2925(6) -0.0301(5) 0.152(5) Uani 1 1 d . A .
O13 O 0.6460(13) 0.3049(7) 0.1561(5) 0.166(5) Uani 1 1 d . A .
O14 O 0.6938(13) 0.1132(7) 0.0739(7) 0.198(7) Uani 1 1 d . A .
O21 O -0.0445(13) 0.1872(8) 0.0380(6) 0.178(6) Uani 1 1 d . A .
O22 O -0.0720(13) 0.2217(7) 0.2227(6) 0.188(6) Uani 1 1 d . A .
O23 O 0.2769(16) 0.3673(7) 0.2111(6) 0.175(6) Uani 1 1 d . A .
O24 O -0.1251(11) 0.3885(6) 0.0981(5) 0.156(5) Uani 1 1 d . A .
C1 C 0.313(3) 0.0461(8) 0.0648(9) 0.181(10) Uani 1 1 d . . .
C11 C 0.3800(17) 0.1871(8) -0.0037(7) 0.112(5) Uani 1 1 d . . .
C12 C 0.6115(15) 0.2704(7) 0.0015(6) 0.106(4) Uani 1 1 d . . .
C13 C 0.5915(13) 0.2786(8) 0.1191(6) 0.106(5) Uani 1 1 d . . .
C14 C 0.6214(16) 0.1562(9) 0.0678(8) 0.140(6) Uani 1 1 d . . .
C21 C 0.0039(13) 0.2224(8) 0.0707(6) 0.110(5) Uani 1 1 d . . .
C22 C -0.0112(16) 0.2435(9) 0.1867(7) 0.132(6) Uani 1 1 d . . .
C23 C 0.199(2) 0.3315(9) 0.1776(9) 0.142(6) Uani 1 1 d U . .
C24 C -0.0437(15) 0.3485(9) 0.1101(6) 0.120(5) Uani 1 1 d . . .
C25 C 0.1781(11) 0.3353(6) -0.0303(5) 0.082(3) Uani 1 1 d D B .
C26 C 0.046(2) 0.3129(11) -0.0501(8) 0.190(14) Uani 0.767(13) 1 d PD B 1
H26 H -0.0085 0.2908 -0.0251 0.228 Uiso 0.767(13) 1 calc PR B 1
C27 C -0.011(3) 0.3208(13) -0.1043(9) 0.179(12) Uani 0.767(13) 1 d PD B 1
H27 H -0.0972 0.2996 -0.1151 0.214 Uiso 0.767(13) 1 calc PR B 1
C28 C 0.042(2) 0.3533(11) -0.1384(7) 0.154(8) Uani 1 1 d D . .
H28 H -0.0081 0.3671 -0.1716 0.185 Uiso 1 1 calc R B 1
C29 C 0.170(4) 0.367(2) -0.1258(12) 0.30(3) Uani 0.767(13) 1 d PD B 1
H29 H 0.2236 0.3839 -0.1538 0.358 Uiso 0.767(13) 1 calc PR B 1
C30 C 0.237(3) 0.3585(18) -0.0721(9) 0.25(2) Uani 0.767(13) 1 d PD B 1
H30 H 0.3337 0.3709 -0.0665 0.302 Uiso 0.767(13) 1 calc PR B 1
C31 C 0.354(2) 0.4167(11) 0.0663(13) 0.206(5) Uani 1 1 d . C 1
C32 C 0.265(2) 0.4602(10) 0.0822(11) 0.206(5) Uani 1 1 d . C 1
H32 H 0.1683 0.4510 0.0859 0.247 Uiso 1 1 calc R C 1
C33 C 0.325(2) 0.5256(10) 0.0944(12) 0.206(5) Uani 1 1 d . C 1
H33 H 0.2654 0.5595 0.1027 0.247 Uiso 1 1 calc R C 1
C34 C 0.462(3) 0.5336(11) 0.0929(12) 0.206(5) Uani 1 1 d . C 1
H34 H 0.4986 0.5739 0.1028 0.247 Uiso 1 1 calc R C 1
C35 C 0.551(2) 0.4927(11) 0.0796(8) 0.158(7) Uani 1 1 d . C 1
H35 H 0.6479 0.5026 0.0773 0.190 Uiso 1 1 calc R C 1
C36 C 0.4980(19) 0.4313(8) 0.0682(6) 0.123(5) Uani 1 1 d . C 1
H36 H 0.5633 0.3987 0.0616 0.148 Uiso 1 1 calc R C 1
C37 C 0.4270(14) 0.1916(7) 0.2170(6) 0.100(4) Uani 1 1 d . A .
C38 C 0.5605(16) 0.1646(9) 0.2248(7) 0.132(6) Uani 1 1 d . . .
H38 H 0.6026 0.1465 0.1942 0.159 Uiso 1 1 calc R A .
C39 C 0.636(3) 0.1636(13) 0.2784(10) 0.182(12) Uani 1 1 d . A .
H39 H 0.7268 0.1447 0.2821 0.219 Uiso 1 1 calc R . .
C40 C 0.585(4) 0.1872(16) 0.3213(11) 0.206(14) Uani 1 1 d . . .
H40 H 0.6365 0.1852 0.3563 0.247 Uiso 1 1 calc R A .
C41 C 0.450(3) 0.2164(13) 0.3157(8) 0.204(11) Uani 1 1 d . A .
H41 H 0.4111 0.2348 0.3468 0.245 Uiso 1 1 calc R . .
C42 C 0.375(2) 0.2178(8) 0.2627(6) 0.137(6) Uani 1 1 d . . .
H42 H 0.2852 0.2378 0.2591 0.164 Uiso 1 1 calc R A .
C43 C 0.049(4) -0.0909(15) 0.1224(12) 0.162(13) Uiso 0.564(14) 1 d PD A 1
C44 C -0.036(5) -0.139(2) 0.157(2) 0.25(3) Uiso 0.564(14) 1 d PD A 1
H44A H -0.0517 -0.1212 0.1930 0.376 Uiso 0.564(14) 1 calc PR A 1
H44B H 0.0181 -0.1783 0.1617 0.376 Uiso 0.564(14) 1 calc PR A 1
H44C H -0.1278 -0.1481 0.1368 0.376 Uiso 0.564(14) 1 calc PR A 1
C45 C 0.009(4) -0.0604(17) 0.0642(14) 0.182(15) Uiso 0.564(14) 1 d PD A 1
H45A H -0.0938 -0.0635 0.0557 0.274 Uiso 0.564(14) 1 calc PR A 1
H45B H 0.0578 -0.0827 0.0359 0.274 Uiso 0.564(14) 1 calc PR A 1
H45C H 0.0370 -0.0161 0.0649 0.274 Uiso 0.564(14) 1 calc PR A 1
C46 C 0.139(4) -0.1338(18) 0.0885(16) 0.194(17) Uiso 0.564(14) 1 d PD A 1
H46A H 0.2398 -0.1248 0.0977 0.291 Uiso 0.564(14) 1 calc PR A 1
H46B H 0.1161 -0.1262 0.0491 0.291 Uiso 0.564(14) 1 calc PR A 1
H46C H 0.1195 -0.1777 0.0972 0.291 Uiso 0.564(14) 1 calc PR A 1
C47 C 0.070(4) 0.0078(13) 0.2197(12) 0.147(11) Uiso 0.564(14) 1 d PD A 1
C48 C -0.087(4) 0.021(3) 0.196(2) 0.25(2) Uiso 0.564(14) 1 d PD A 1
H48A H -0.1193 0.0606 0.2122 0.381 Uiso 0.564(14) 1 calc PR A 1
H48B H -0.1478 -0.0134 0.2066 0.381 Uiso 0.564(14) 1 calc PR A 1
H48C H -0.0900 0.0248 0.1561 0.381 Uiso 0.564(14) 1 calc PR A 1
C49 C 0.105(4) -0.0256(16) 0.2801(12) 0.146(12) Uiso 0.564(14) 1 d PD A 1
H49A H 0.2018 -0.0154 0.2942 0.220 Uiso 0.564(14) 1 calc PR A 1
H49B H 0.0950 -0.0713 0.2763 0.220 Uiso 0.564(14) 1 calc PR A 1
H49C H 0.0381 -0.0101 0.3061 0.220 Uiso 0.564(14) 1 calc PR A 1
C50 C 0.135(4) 0.0747(13) 0.2037(13) 0.126(10) Uiso 0.564(14) 1 d PD A 1
H50A H 0.1999 0.0904 0.2344 0.151 Uiso 0.564(14) 1 calc PR A 1
H50B H 0.0576 0.1057 0.1966 0.151 Uiso 0.564(14) 1 calc PR A 1
C51 C 0.335(4) -0.0718(18) 0.2033(16) 0.180(15) Uiso 0.564(14) 1 d PD A 1
C52 C 0.283(7) -0.128(3) 0.238(2) 0.27(3) Uiso 0.564(14) 1 d PD A 1
H52A H 0.2179 -0.1546 0.2153 0.410 Uiso 0.564(14) 1 calc PR A 1
H52B H 0.2349 -0.1122 0.2699 0.410 Uiso 0.564(14) 1 calc PR A 1
H52C H 0.3651 -0.1536 0.2521 0.410 Uiso 0.564(14) 1 calc PR A 1
C53 C 0.471(5) -0.074(2) 0.171(2) 0.209(19) Uiso 0.564(14) 1 d PD A 1
H53A H 0.5077 -0.1167 0.1708 0.313 Uiso 0.564(14) 1 calc PR A 1
H53B H 0.5433 -0.0460 0.1896 0.313 Uiso 0.564(14) 1 calc PR A 1
H53C H 0.4491 -0.0591 0.1333 0.313 Uiso 0.564(14) 1 calc PR A 1
C54 C 0.424(4) -0.0250(17) 0.2419(15) 0.174(14) Uiso 0.564(14) 1 d PD A 1
H54A H 0.3615 -0.0029 0.2658 0.261 Uiso 0.564(14) 1 calc PR A 1
H54B H 0.4713 0.0056 0.2193 0.261 Uiso 0.564(14) 1 calc PR A 1
H54C H 0.4957 -0.0485 0.2648 0.261 Uiso 0.564(14) 1 calc PR A 1
C55 C -0.033(4) -0.0451(18) 0.1441(16) 0.171(18) Uiso 0.436(14) 1 d PD A 2
C56 C -0.090(5) -0.1110(19) 0.1630(18) 0.158(17) Uiso 0.436(14) 1 d PD A 2
H56A H -0.1836 -0.1189 0.1445 0.237 Uiso 0.436(14) 1 calc PR A 2
H56B H -0.0963 -0.1109 0.2031 0.237 Uiso 0.436(14) 1 calc PR A 2
H56C H -0.0243 -0.1442 0.1531 0.237 Uiso 0.436(14) 1 calc PR A 2
C57 C -0.109(6) 0.0200(19) 0.152(2) 0.20(2) Uiso 0.436(14) 1 d PD A 2
H57A H -0.2089 0.0165 0.1385 0.295 Uiso 0.436(14) 1 calc PR A 2
H57B H -0.0633 0.0523 0.1303 0.295 Uiso 0.436(14) 1 calc PR A 2
H57C H -0.1015 0.0315 0.1908 0.295 Uiso 0.436(14) 1 calc PR A 2
C58 C -0.075(4) -0.0350(18) 0.0844(14) 0.137(13) Uiso 0.436(14) 1 d PD A 2
H58A H -0.1191 0.0065 0.0794 0.205 Uiso 0.436(14) 1 calc PR A 2
H58B H -0.1426 -0.0675 0.0714 0.205 Uiso 0.436(14) 1 calc PR A 2
H58C H 0.0092 -0.0372 0.0633 0.205 Uiso 0.436(14) 1 calc PR A 2
C59 C 0.173(4) -0.0033(16) 0.2373(16) 0.158(16) Uiso 0.436(14) 1 d PD A 2
C60 C 0.028(4) -0.009(2) 0.2673(18) 0.152(16) Uiso 0.436(14) 1 d PD A 2
H60A H 0.0468 -0.0297 0.3033 0.228 Uiso 0.436(14) 1 calc PR A 2
H60B H -0.0402 -0.0345 0.2443 0.228 Uiso 0.436(14) 1 calc PR A 2
H60C H -0.0114 0.0327 0.2727 0.228 Uiso 0.436(14) 1 calc PR A 2
C61 C 0.329(4) -0.003(2) 0.2638(18) 0.159(16) Uiso 0.436(14) 1 d PD A 2
H61A H 0.3315 0.0155 0.3009 0.238 Uiso 0.436(14) 1 calc PR A 2
H61B H 0.3889 0.0218 0.2407 0.238 Uiso 0.436(14) 1 calc PR A 2
H61C H 0.3649 -0.0462 0.2665 0.238 Uiso 0.436(14) 1 calc PR A 2
C62 C 0.201(4) 0.0628(13) 0.2197(13) 0.097(9) Uiso 0.436(14) 1 d PD A 2
H62A H 0.2875 0.0781 0.2406 0.116 Uiso 0.436(14) 1 calc PR A 2
H62B H 0.1210 0.0897 0.2296 0.116 Uiso 0.436(14) 1 calc PR A 2
C63 C 0.278(5) -0.108(2) 0.1548(16) 0.21(2) Uiso 0.436(14) 1 d PD A 2
C64 C 0.277(5) -0.153(2) 0.2077(16) 0.147(15) Uiso 0.436(14) 1 d PD A 2
H64A H 0.3484 -0.1857 0.2055 0.221 Uiso 0.436(14) 1 calc PR A 2
H64B H 0.1830 -0.1721 0.2089 0.221 Uiso 0.436(14) 1 calc PR A 2
H64C H 0.2979 -0.1278 0.2412 0.221 Uiso 0.436(14) 1 calc PR A 2
C65 C 0.256(5) -0.134(2) 0.0935(15) 0.154(16) Uiso 0.436(14) 1 d PD A 2
H65A H 0.1716 -0.1608 0.0898 0.231 Uiso 0.436(14) 1 calc PR A 2
H65B H 0.3393 -0.1592 0.0851 0.231 Uiso 0.436(14) 1 calc PR A 2
H65C H 0.2453 -0.0990 0.0677 0.231 Uiso 0.436(14) 1 calc PR A 2
C66 C 0.426(5) -0.099(3) 0.139(2) 0.20(2) Uiso 0.436(14) 1 d PD A 2
H66A H 0.4702 -0.1399 0.1335 0.307 Uiso 0.436(14) 1 calc PR A 2
H66B H 0.4805 -0.0762 0.1686 0.307 Uiso 0.436(14) 1 calc PR A 2
H66C H 0.4247 -0.0747 0.1047 0.307 Uiso 0.436(14) 1 calc PR A 2
C26A C 0.095(7) 0.393(5) -0.035(3) 0.190(14) Uani 0.233(13) 1 d PD B 2
H26A H 0.0905 0.4182 -0.0032 0.228 Uiso 0.233(13) 1 calc PR B 2
C27A C 0.021(7) 0.412(5) -0.084(3) 0.179(12) Uani 0.233(13) 1 d PD B 2
H27A H -0.0310 0.4504 -0.0889 0.214 Uiso 0.233(13) 1 calc PR B 2
C29A C 0.125(12) 0.314(9) -0.126(5) 0.30(3) Uani 0.233(13) 1 d PD B 2
H29A H 0.1577 0.2855 -0.1521 0.358 Uiso 0.233(13) 1 calc PR B 2
C30A C 0.179(10) 0.312(8) -0.066(4) 0.25(2) Uani 0.233(13) 1 d PD B 2
H30A H 0.2338 0.2754 -0.0596 0.302 Uiso 0.233(13) 1 calc PR B 2

loop_
_atom_site_aniso_label
_atom_site_aniso_U_11
_atom_site_aniso_U_22
_atom_site_aniso_U_33
_atom_site_aniso_U_23
_atom_site_aniso_U_13
_atom_site_aniso_U_12
Pt1 0.0852(12) 0.0913(9) 0.0544(8) 0.0032(7) 0.0123(7) 0.0178(8)
Pt1A 0.084(2) 0.118(3) 0.101(3) 0.043(2) -0.0136(18) -0.0157(18)
Re1 0.0581(2) 0.1105(4) 0.0827(3) 0.0264(3) 0.0127(2) 0.0131(2)
Re2 0.0628(3) 0.1322(5) 0.0750(3) 0.0243(3) 0.0158(2) 0.0163(3)
Sb1 0.0658(4) 0.0876(5) 0.0662(4) 0.0133(4) 0.0091(3) 0.0070(3)
Sb2 0.0632(4) 0.1067(6) 0.0701(4) 0.0263(4) 0.0033(3) 0.0032(4)
P1 0.135(3) 0.086(2) 0.0703(19) -0.0002(16) -0.0164(19) 0.015(2)
O1 0.42(3) 0.221(17) 0.155(13) 0.009(12) 0.136(17) 0.070(18)
O11 0.173(12) 0.146(10) 0.146(11) -0.027(8) -0.010(9) 0.005(9)
O12 0.131(8) 0.208(12) 0.126(9) 0.044(8) 0.064(7) -0.008(8)
O13 0.124(8) 0.245(14) 0.120(9) 0.053(9) -0.049(7) -0.067(9)
O14 0.133(10) 0.201(13) 0.270(17) 0.090(12) 0.073(10) 0.095(10)
O21 0.113(9) 0.251(16) 0.163(12) -0.016(11) -0.030(8) -0.034(9)
O22 0.138(9) 0.267(16) 0.172(12) 0.095(11) 0.097(9) 0.048(10)
O23 0.181(13) 0.193(14) 0.153(11) -0.047(10) 0.025(9) 0.031(10)
O24 0.103(7) 0.188(11) 0.179(11) 0.057(9) 0.031(7) 0.059(8)
C1 0.31(3) 0.105(12) 0.138(16) 0.001(11) 0.114(18) 0.025(14)
C11 0.108(11) 0.128(12) 0.098(11) -0.007(9) 0.003(8) 0.028(9)
C12 0.093(9) 0.138(12) 0.089(9) 0.031(8) 0.018(7) 0.025(8)
C13 0.070(7) 0.155(13) 0.089(9) 0.047(9) -0.011(7) -0.013(8)
C14 0.083(9) 0.157(15) 0.188(17) 0.055(13) 0.058(10) 0.034(10)
C21 0.058(7) 0.166(14) 0.103(10) -0.008(10) -0.006(7) -0.011(8)
C22 0.092(9) 0.188(16) 0.122(12) 0.055(11) 0.037(9) 0.049(10)
C23 0.151(13) 0.137(12) 0.147(13) 0.040(10) 0.080(11) 0.066(10)
C24 0.081(9) 0.165(14) 0.119(11) 0.043(10) 0.035(8) 0.029(9)
C25 0.064(6) 0.108(9) 0.071(7) 0.033(6) 0.003(5) 0.010(6)
C26 0.138(18) 0.31(3) 0.115(16) 0.12(2) -0.054(14) -0.09(2)
C27 0.16(2) 0.26(3) 0.106(16) 0.076(19) -0.066(15) -0.07(2)
C28 0.115(13) 0.25(2) 0.097(12) 0.058(14) -0.025(10) -0.015(14)
C29 0.17(3) 0.56(8) 0.15(2) 0.20(4) -0.06(2) -0.17(4)
C30 0.129(19) 0.52(6) 0.104(15) 0.15(3) -0.034(14) -0.14(3)
C31 0.152(10) 0.153(9) 0.323(15) -0.084(10) 0.090(11) -0.018(8)
C32 0.152(10) 0.153(9) 0.323(15) -0.084(10) 0.090(11) -0.018(8)
C33 0.152(10) 0.153(9) 0.323(15) -0.084(10) 0.090(11) -0.018(8)
C34 0.152(10) 0.153(9) 0.323(15) -0.084(10) 0.090(11) -0.018(8)
C35 0.137(15) 0.179(19) 0.156(16) -0.036(14) -0.009(12) -0.037(14)
C36 0.151(14) 0.120(12) 0.093(10) 0.013(8) -0.028(9) -0.032(10)
C37 0.090(9) 0.129(11) 0.077(9) 0.035(8) -0.010(7) -0.017(8)
C38 0.097(10) 0.195(17) 0.103(11) 0.061(11) -0.004(8) -0.004(10)
C39 0.139(17) 0.24(3) 0.158(19) 0.10(2) -0.057(17) -0.038(17)
C40 0.24(3) 0.24(3) 0.125(19) 0.05(2) -0.07(2) -0.03(2)
C41 0.26(3) 0.25(3) 0.085(13) -0.008(15) -0.050(17) 0.01(2)
C42 0.169(16) 0.160(15) 0.076(10) 0.011(10) -0.032(10) 0.007(12)
C26A 0.138(18) 0.31(3) 0.115(16) 0.12(2) -0.054(14) -0.09(2)
C27A 0.16(2) 0.26(3) 0.106(16) 0.076(19) -0.066(15) -0.07(2)
C29A 0.17(3) 0.56(8) 0.15(2) 0.20(4) -0.06(2) -0.17(4)
C30A 0.129(19) 0.52(6) 0.104(15) 0.15(3) -0.034(14) -0.14(3)

loop_
_atom_type_symbol
_atom_type_description
_atom_type_scat_dispersion_real
_atom_type_scat_dispersion_imag
_atom_type_scat_source
C C 0.0033 0.0016 'International Tables Vol C Tables 4.2.6.8 and 6.1.1.4'
H H 0.0000 0.0000 'International Tables Vol C Tables 4.2.6.8 and 6.1.1.4'
O O 0.0106 0.0060 'International Tables Vol C Tables 4.2.6.8 and 6.1.1.4'
P P 0.1023 0.0942 'International Tables Vol C Tables 4.2.6.8 and 6.1.1.4'
Sb Sb -0.5866 1.5461 'International Tables Vol C Tables 4.2.6.8 and 6.1.1.4'
Re Re -1.0185 7.2310 'International Tables Vol C Tables 4.2.6.8 and 6.1.1.4'
Pt Pt -1.7033 8.3905 'International Tables Vol C Tables 4.2.6.8 and 6.1.1.4'

loop_
_geom_angle_atom_site_label_1
_geom_angle_atom_site_label_2
_geom_angle_atom_site_label_3
_geom_angle
_geom_angle_site_symmetry_1
_geom_angle_site_symmetry_3
_geom_angle_publ_flag
C1 Pt1 C50 169.9(12) . . ?
C1 Pt1 P1 104.2(6) . . ?
C50 Pt1 P1 70.6(7) . . ?
C1 Pt1 Sb2 97.2(6) . . ?
C50 Pt1 Sb2 88.9(7) . . ?
P1 Pt1 Sb2 158.21(16) . . ?
C62 Pt1A C1 153.3(13) . . ?
C62 Pt1A P1 69.5(9) . . ?
C1 Pt1A P1 92.3(6) . . ?
C62 Pt1A Sb2 101.8(9) . . ?
C1 Pt1A Sb2 92.8(6) . . ?
P1 Pt1A Sb2 167.9(3) . . ?
C12 Re1 C11 91.6(7) . . ?
C12 Re1 C14 95.1(6) . . ?
C11 Re1 C14 91.8(7) . . ?
C12 Re1 C13 92.9(6) . . ?
C11 Re1 C13 172.9(6) . . ?
C14 Re1 C13 93.2(7) . . ?
C12 Re1 Sb1 96.9(4) . . ?
C11 Re1 Sb1 85.9(4) . . ?
C14 Re1 Sb1 167.8(4) . . ?
C13 Re1 Sb1 88.2(4) . . ?
C12 Re1 Sb2 173.0(4) . . ?
C11 Re1 Sb2 90.4(5) . . ?
C14 Re1 Sb2 91.6(4) . . ?
C13 Re1 Sb2 84.5(4) . . ?
Sb1 Re1 Sb2 76.52(2) . . ?
C23 Re2 C22 91.7(8) . . ?
C23 Re2 C24 91.0(7) . . ?
C22 Re2 C24 95.0(6) . . ?
C23 Re2 C21 173.2(6) . . ?
C22 Re2 C21 92.8(7) . . ?
C24 Re2 C21 93.6(7) . . ?
C23 Re2 Sb1 85.4(5) . . ?
C22 Re2 Sb1 170.8(4) . . ?
C24 Re2 Sb1 93.7(4) . . ?
C21 Re2 Sb1 89.3(4) . . ?
C23 Re2 Sb2 90.9(5) . . ?
C22 Re2 Sb2 94.7(4) . . ?
C24 Re2 Sb2 170.0(4) . . ?
C21 Re2 Sb2 83.6(4) . . ?
Sb1 Re2 Sb2 76.67(2) . . ?
C25 Sb1 C31 98.1(9) . . ?
C25 Sb1 Re2 113.1(3) . . ?
C31 Sb1 Re2 112.6(6) . . ?
C25 Sb1 Re1 114.3(3) . . ?
C31 Sb1 Re1 114.3(6) . . ?
Re2 Sb1 Re1 104.77(3) . . ?
C37 Sb2 Pt1A 97.5(4) . . ?
C37 Sb2 Pt1 99.5(4) . . ?
Pt1A Sb2 Pt1 7.6(2) . . ?
C37 Sb2 Re2 109.9(4) . . ?
Pt1A Sb2 Re2 115.1(2) . . ?
Pt1 Sb2 Re2 120.70(9) . . ?
C37 Sb2 Re1 108.2(3) . . ?
Pt1A Sb2 Re1 123.6(2) . . ?
Pt1 Sb2 Re1 116.13(7) . . ?
Re2 Sb2 Re1 102.04(3) . . ?
C63 P1 C59 115.2(15) . . ?
C63 P1 C43 73.5(15) . . ?
C59 P1 C43 128.6(14) . . ?
C63 P1 C51 46.1(15) . . ?
C59 P1 C51 74.1(15) . . ?
C43 P1 C51 115.3(15) . . ?
C63 P1 C47 137.4(14) . . ?
C59 P1 C47 31.3(12) . . ?
C43 P1 C47 107.1(13) . . ?
C51 P1 C47 104.2(15) . . ?
C63 P1 C55 111.8(17) . . ?
C59 P1 C55 98.9(14) . . ?
C43 P1 C55 40.5(12) . . ?
C51 P1 C55 141.1(16) . . ?
C47 P1 C55 70.2(14) . . ?
C63 P1 Pt1 124.9(14) . . ?
C59 P1 Pt1 92.3(9) . . ?
C43 P1 Pt1 125.5(9) . . ?
C51 P1 Pt1 109.0(12) . . ?
C47 P1 Pt1 90.4(8) . . ?
C55 P1 Pt1 109.5(11) . . ?
C63 P1 Pt1A 133.4(14) . . ?
C59 P1 Pt1A 85.0(10) . . ?
C43 P1 Pt1A 127.5(10) . . ?
C51 P1 Pt1A 112.1(11) . . ?
C47 P1 Pt1A 81.3(8) . . ?
C55 P1 Pt1A 105.2(11) . . ?
Pt1 P1 Pt1A 9.2(3) . . ?
O1 C1 Pt1 175.5(19) . . ?
O1 C1 Pt1A 176(3) . . ?
Pt1 C1 Pt1A 4.7(3) . . ?
O11 C11 Re1 178.7(15) . . ?
O12 C12 Re1 178.0(13) . . ?
O13 C13 Re1 178.7(13) . . ?
O14 C14 Re1 178.6(18) . . ?
O21 C21 Re2 177.4(15) . . ?
O22 C22 Re2 178.9(17) . . ?
O23 C23 Re2 177.4(14) . . ?
O24 C24 Re2 178.0(16) . . ?
C30A C25 C30 58(5) . . ?
C30A C25 C26 66(4) . . ?
C30 C25 C26 107.0(16) . . ?
C30A C25 C26A 113(8) . . ?
C30 C25 C26A 83(3) . . ?
C26 C25 C26A 78(2) . . ?
C30A C25 Sb1 134(8) . . ?
C30 C25 Sb1 125.5(12) . . ?
C26 C25 Sb1 126.8(10) . . ?
C26A C25 Sb1 113(3) . . ?
C25 C26 C27 124(2) . . ?
C28 C27 C26 124(2) . . ?
C28 C27 C29 33.7(13) . . ?
C26 C27 C29 91.3(16) . . ?
C29A C28 C27 74(4) . . ?
C29A C28 C29 59(6) . . ?
C27 C28 C29 114(2) . . ?
C29A C28 C27A 114(8) . . ?
C27 C28 C27A 80(2) . . ?
C29 C28 C27A 80(3) . . ?
C28 C29 C30 124(2) . . ?
C28 C29 C27 32.4(12) . . ?
C30 C29 C27 92.0(16) . . ?
C25 C30 C29 125(2) . . ?
C32 C31 C36 118(2) . . ?
C32 C31 Sb1 120.3(17) . . ?
C36 C31 Sb1 120.8(15) . . ?
C31 C32 C33 117(2) . . ?
C34 C33 C32 118(2) . . ?
C35 C34 C33 126(2) . . ?
C34 C35 C36 117(2) . . ?
C31 C36 C35 122.6(19) . . ?
C42 C37 C38 115.8(14) . . ?
C42 C37 Sb2 124.5(11) . . ?
C38 C37 Sb2 119.7(12) . . ?
C37 C38 C39 121(2) . . ?
C40 C39 C38 122(3) . . ?
C39 C40 C41 119(3) . . ?
C40 C41 C42 119(3) . . ?
C37 C42 C41 123(2) . . ?
C46 C43 C45 82.7(18) . . ?
C46 C43 C44 103(2) . . ?
C45 C43 C44 130(3) . . ?
C46 C43 P1 107(3) . . ?
C45 C43 P1 107(2) . . ?
C44 C43 P1 118(3) . . ?
C48 C47 C50 97(3) . . ?
C48 C47 C49 121(3) . . ?
C50 C47 C49 123(3) . . ?
C48 C47 P1 110(3) . . ?
C50 C47 P1 90.0(19) . . ?
C49 C47 P1 111(2) . . ?
C47 C50 Pt1 108(2) . . ?
C54 C51 C53 83(3) . . ?
C54 C51 C52 110(4) . . ?
C53 C51 C52 124(4) . . ?
C54 C51 P1 114(3) . . ?
C53 C51 P1 113(3) . . ?
C52 C51 P1 110(3) . . ?
C58 C55 C57 84(2) . . ?
C58 C55 C56 110(3) . . ?
C57 C55 C56 125(3) . . ?
C58 C55 P1 113(3) . . ?
C57 C55 P1 108(3) . . ?
C56 C55 P1 113(3) . . ?
C62 C59 C61 86(2) . . ?
C62 C59 C60 112(3) . . ?
C61 C59 C60 129(3) . . ?
C62 C59 P1 92(2) . . ?
C61 C59 P1 107(2) . . ?
C60 C59 P1 119(3) . . ?
C59 C62 Pt1A 114(2) . . ?
C66 C63 C65 82(2) . . ?
C66 C63 C64 110(3) . . ?
C65 C63 C64 123(3) . . ?
C66 C63 P1 114(4) . . ?
C65 C63 P1 111(3) . . ?
C64 C63 P1 113(3) . . ?
C27A C26A C25 124(10) . . ?
C26A C27A C28 109(9) . . ?
C28 C29A C30A 116(10) . . ?
C25 C30A C29A 144(10) . . ?

loop_
_geom_bond_atom_site_label_1
_geom_bond_atom_site_label_2
_geom_bond_distance
_geom_bond_site_symmetry_2
_geom_bond_publ_flag
Pt1 C1 1.776(18) . ?
Pt1 C50 2.08(3) . ?
Pt1 P1 2.241(6) . ?
Pt1 Sb2 2.671(5) . ?
Pt1A C62 1.91(3) . ?
Pt1A C1 2.11(2) . ?
Pt1A P1 2.302(7) . ?
Pt1A Sb2 2.550(6) . ?
Re1 C12 1.916(14) . ?
Re1 C11 1.928(18) . ?
Re1 C14 1.950(17) . ?
Re1 C13 1.974(16) . ?
Re1 Sb1 2.7432(8) . ?
Re1 Sb2 2.7946(8) . ?
Re2 C23 1.83(3) . ?
Re2 C22 1.925(15) . ?
Re2 C24 1.939(16) . ?
Re2 C21 1.950(16) . ?
Re2 Sb1 2.7379(8) . ?
Re2 Sb2 2.7905(9) . ?
Sb1 C25 2.104(11) . ?
Sb1 C31 2.14(2) . ?
Sb2 C37 2.152(13) . ?
P1 C63 1.83(4) . ?
P1 C59 1.89(4) . ?
P1 C43 1.90(3) . ?
P1 C51 1.87(4) . ?
P1 C47 1.94(3) . ?
P1 C55 1.99(4) . ?
O1 C1 1.173(19) . ?
O11 C11 1.152(16) . ?
O12 C12 1.135(14) . ?
O13 C13 1.125(17) . ?
O14 C14 1.123(17) . ?
O21 C21 1.137(17) . ?
O22 C22 1.151(16) . ?
O23 C23 1.28(2) . ?
O24 C24 1.146(16) . ?
C25 C30A 0.97(14) . ?
C25 C30 1.27(2) . ?
C25 C26 1.36(2) . ?
C25 C26A 1.42(11) . ?
C26 C27 1.37(2) . ?
C27 C28 1.19(3) . ?
C27 C29 2.03(4) . ?
C28 C29A 1.15(18) . ?
C28 C29 1.23(3) . ?
C28 C27A 1.80(11) . ?
C29 C30 1.39(3) . ?
C31 C32 1.30(2) . ?
C31 C36 1.37(2) . ?
C32 C33 1.49(3) . ?
C33 C34 1.28(3) . ?
C34 C35 1.24(2) . ?
C35 C36 1.39(2) . ?
C37 C42 1.34(2) . ?
C37 C38 1.360(19) . ?
C38 C39 1.41(2) . ?
C39 C40 1.26(4) . ?
C40 C41 1.38(4) . ?
C41 C42 1.40(2) . ?
C43 C46 1.497(17) . ?
C43 C45 1.542(17) . ?
C43 C44 1.550(17) . ?
C47 C48 1.544(19) . ?
C47 C50 1.576(18) . ?
C47 C49 1.607(19) . ?
C51 C54 1.539(19) . ?
C51 C53 1.524(19) . ?
C51 C52 1.542(19) . ?
C55 C58 1.46(2) . ?
C55 C57 1.54(2) . ?
C55 C56 1.55(2) . ?
C59 C62 1.47(2) . ?
C59 C61 1.54(2) . ?
C59 C60 1.57(2) . ?
C63 C66 1.46(2) . ?
C63 C65 1.55(2) . ?
C63 C64 1.56(2) . ?
C26A C27A 1.37(3) . ?
C29A C30A 1.48(13) . ?
